data_7238461
loop_
_publ_author_name
'Zhang, Deng'
'Zheng, Lei'
'Qiu, Xinmin'
'Xu, Yan'
'Fu, Jie'
'Zhu, Dunru'

_publ_section_title
;
 Structural systematic design of organic templated samarium sulfates and
 their luminescence property
;
_journal_issue 1
_journal_name_full 'RSC Adv.'
_journal_page_first 217
_journal_paper_doi 10.1039/C1RA00749A
_journal_volume 2
_journal_year 2012
_chemical_formula_sum 'C18 H72 N9 O48 S12 Sm5'
_chemical_formula_weight 2319.32
_space_group_IT_number 15
_space_group_name_Hall '-C 2yc'
_space_group_name_H-M_alt 'C 1 2/c 1'
_symmetry_cell_setting monoclinic
_symmetry_space_group_name_H-M 'C 1 2/c 1'
_atom_sites_solution_hydrogens geom
_atom_sites_solution_primary direct
_atom_sites_solution_secondary difmap
_audit_creation_method SHELXL-97
_cell_angle_alpha 90.00
_cell_angle_beta 115.0040(10)
_cell_angle_gamma 90.00
_cell_formula_units_Z 4
_cell_length_a 20.6494(13)
_cell_length_b 35.261(2)
_cell_length_c 10.1318(6)
_cell_measurement_reflns_used 9615
_cell_measurement_temperature 296(2)
_cell_measurement_theta_max 26.685
_cell_measurement_theta_min 2.486
_cell_volume 6685.8(7)
_computing_cell_refinement 'SAINT (Bruker, 2005)'
_computing_data_collection 'APEX2 (Bruker, 2005)'
_computing_data_reduction SAINT
_computing_molecular_graphics SHELXTL
_computing_publication_material SHELXTL
_computing_structure_refinement 'SHELXL-97 (Sheldrick, 1997)'
_computing_structure_solution 'SHELXS-97 (Sheldrick, 1990)'
_diffrn_ambient_temperature 296(2)
_diffrn_measured_fraction_theta_full 0.917
_diffrn_measured_fraction_theta_max 0.917
_diffrn_measurement_device_type 'Bruker Apex2 CCD'
_diffrn_measurement_method '\w scans'
_diffrn_radiation_monochromator graphite
_diffrn_radiation_source 'fine-focus sealed tube'
_diffrn_radiation_type MoK\a
_diffrn_radiation_wavelength 0.71073
_diffrn_reflns_av_R_equivalents 0.0312
_diffrn_reflns_av_sigmaI/netI 0.0306
_diffrn_reflns_limit_h_max 25
_diffrn_reflns_limit_h_min -26
_diffrn_reflns_limit_k_max 44
_diffrn_reflns_limit_k_min -43
_diffrn_reflns_limit_l_max 12
_diffrn_reflns_limit_l_min -12
_diffrn_reflns_number 25302
_diffrn_reflns_theta_full 27.18
_diffrn_reflns_theta_max 27.18
_diffrn_reflns_theta_min 1.15
_exptl_absorpt_coefficient_mu 4.809
_exptl_absorpt_correction_T_max 0.6449
_exptl_absorpt_correction_T_min 0.5961
_exptl_absorpt_correction_type multi-scan
_exptl_absorpt_process_details '(SADABS; Sheldrick, 2003)'
_exptl_crystal_colour 'Light yellow'
_exptl_crystal_density_diffrn 2.304
_exptl_crystal_density_method 'not measured'
_exptl_crystal_description Block
_exptl_crystal_F_000 4516
_exptl_crystal_size_max 0.12
_exptl_crystal_size_mid 0.11
_exptl_crystal_size_min 0.10
_refine_diff_density_max 0.850
_refine_diff_density_min -0.812
_refine_diff_density_rms 0.201
_refine_ls_extinction_method none
_refine_ls_goodness_of_fit_ref 1.144
_refine_ls_hydrogen_treatment constr
_refine_ls_matrix_type full
_refine_ls_number_parameters 431
_refine_ls_number_reflns 6822
_refine_ls_number_restraints 12
_refine_ls_restrained_S_all 1.152
_refine_ls_R_factor_all 0.0329
_refine_ls_R_factor_gt 0.0252
_refine_ls_shift/su_max 0.001
_refine_ls_shift/su_mean 0.000
_refine_ls_structure_factor_coef Fsqd
_refine_ls_weighting_details 'calc w=1/[\s^2^(Fo^2^)+(0.0489P)^2^+0.0000P] where P=(Fo^2^+2Fc^2^)/3'
_refine_ls_weighting_scheme calc
_refine_ls_wR_factor_gt 0.0713
_refine_ls_wR_factor_ref 0.0853
_reflns_number_gt 5885
_reflns_number_total 6822
_reflns_threshold_expression >2sigma(I)
_cod_data_source_file c1ra00749a.txt
_cod_data_source_block zl-19
_cod_depositor_comments
;
The following automatic conversions were performed:

data item '_symmetry_cell_setting' value 'Monoclinic' was changed to
'monoclinic' in accordance with the
/home/saulius/struct/COD-crude-data/automatic-downloads/DataCite-retrospective/RSC/depositions/lib/dictionaries/cif_core.dic
dictionary named 'cif_core.dic' version 2.4.2 last updated on
2011-04-26.

Automatic conversion script
Id: cif_fix_values 6909 2019-04-08 15:41:33Z antanas 
;
_cod_original_cell_volume 6685.7(7)
_cod_original_sg_symbol_H-M C2/c
_cod_database_code 7238461

loop_
_symmetry_equiv_pos_as_xyz
'x, y, z'
'-x, y, -z+1/2'
'x+1/2, y+1/2, z'
'-x+1/2, y+1/2, -z+1/2'
'-x, -y, -z'
'x, -y, z-1/2'
'-x+1/2, -y+1/2, -z'
'x+1/2, -y+1/2, z-1/2'

loop_
_atom_site_label
_atom_site_type_symbol
_atom_site_fract_x
_atom_site_fract_y
_atom_site_fract_z
_atom_site_U_iso_or_equiv
_atom_site_adp_type
_atom_site_occupancy
_atom_site_symmetry_multiplicity
_atom_site_calc_flag
_atom_site_refinement_flags
_atom_site_disorder_assembly
_atom_site_disorder_group
Sm1 Sm 0.5000 0.219045(10) 0.7500 0.01534(9) Uani 1 2 d S . .
Sm2 Sm 0.136982(13) 0.029916(7) 0.47797(3) 0.01630(8) Uani 1 1 d . . .
Sm3 Sm 0.256985(12) 0.191965(6) 0.51053(3) 0.01392(8) Uani 1 1 d . . .
S1 S 0.15520(6) 0.24702(3) 0.17933(13) 0.0147(2) Uani 1 1 d . . .
S2 S 0.20721(6) 0.10966(3) 0.51998(14) 0.0193(3) Uani 1 1 d . . .
S3 S 0.05788(6) 0.03541(3) 0.13945(13) 0.0155(2) Uani 1 1 d . . .
S4 S 0.13268(6) 0.23292(3) 0.55673(13) 0.0160(2) Uani 1 1 d . . .
S5 S 0.25400(7) -0.02691(4) 0.37347(15) 0.0254(3) Uani 1 1 d . . .
S6 S 0.40358(6) 0.15562(3) 0.54316(14) 0.0197(3) Uani 1 1 d . . .
O1 O 0.20029(17) 0.28064(9) 0.2482(4) 0.0180(7) Uani 1 1 d . . .
O2 O 0.18455(18) 0.25314(9) 0.5131(4) 0.0182(7) Uani 1 1 d . . .
O3 O 0.08507(19) 0.02804(9) 0.0285(4) 0.0227(8) Uani 1 1 d . . .
O4 O 0.14993(18) 0.19246(9) 0.5553(4) 0.0218(8) Uani 1 1 d . . .
O5 O 0.23954(19) 0.07328(10) 0.5044(4) 0.0253(8) Uani 1 1 d . . .
O6 O 0.08288(18) 0.25368(10) 0.1702(4) 0.0233(8) Uani 1 1 d . . .
O7 O 0.10020(19) 0.06533(10) 0.2417(4) 0.0244(8) Uani 1 1 d . . .
O8 O 0.39329(18) 0.17553(10) 0.6648(4) 0.0216(8) Uani 1 1 d . . .
O9 O 0.06001(18) 0.24002(10) 0.4453(4) 0.0255(8) Uani 1 1 d . . .
O10 O 0.06511(18) 0.00128(9) 0.2291(4) 0.0207(7) Uani 1 1 d . . .
O11 O 0.25821(18) 0.13152(9) 0.6452(4) 0.0235(8) Uani 1 1 d . . .
O12 O 0.15199(19) 0.24236(10) 0.0340(4) 0.0256(8) Uani 1 1 d . . .
O13 O 0.33658(18) 0.16180(10) 0.4120(4) 0.0260(8) Uani 1 1 d . . .
O14 O 0.14192(19) 0.09874(10) 0.5370(4) 0.0264(8) Uani 1 1 d . . .
O15 O -0.01703(18) 0.04809(10) 0.0633(4) 0.0232(8) Uani 1 1 d . . .
O16 O 0.18551(18) 0.21259(9) 0.2664(4) 0.0216(8) Uani 1 1 d . . .
O17 O 0.18986(18) 0.13441(9) 0.3924(4) 0.0226(8) Uani 1 1 d . . .
O18 O 0.46550(19) 0.17477(11) 0.5369(4) 0.0291(9) Uani 1 1 d . . .
O19 O 0.1397(2) 0.24493(10) 0.6982(4) 0.0285(9) Uani 1 1 d . . .
O20 O 0.4164(2) 0.11535(10) 0.5737(4) 0.0354(10) Uani 1 1 d . . .
O21 O 0.2141(2) -0.01496(11) 0.4575(4) 0.0323(9) Uani 1 1 d . . .
O22 O 0.2099(2) -0.01898(13) 0.2199(4) 0.0454(11) Uani 1 1 d . . .
O23 O 0.2716(3) -0.06646(12) 0.3950(5) 0.0516(13) Uani 1 1 d . . .
O24 O 0.3190(3) -0.00421(16) 0.4219(6) 0.0666(15) Uani 1 1 d . . .
N1 N 0.2311(3) 0.19288(12) -0.0641(5) 0.0285(11) Uani 1 1 d . . .
H1D H 0.2475 0.2005 -0.1293 0.034 Uiso 1 1 calc R . .
H1E H 0.2063 0.2122 -0.0501 0.034 Uiso 1 1 calc R . .
N2 N 0.3811(3) -0.0847(2) 0.3021(7) 0.0637(19) Uani 1 1 d . . .
H2D H 0.3749 -0.0988 0.2237 0.076 Uiso 1 1 calc R . .
H2E H 0.3374 -0.0787 0.2954 0.076 Uiso 1 1 calc R . .
N3 N 0.0000 -0.06589(17) 0.2500 0.0272(14) Uani 1 2 d S . .
H3E H 0.0076 -0.0513 0.3279 0.033 Uiso 1 1 d R . .
N4 N 0.0000 0.1298(3) 0.2500 0.106(5) Uani 1 2 d S . .
H4E H -0.0380 0.1152 0.1980 0.127 Uiso 1 1 d R . .
N5 N 0.5016(6) 0.2432(4) 0.3224(12) 0.051(3) Uani 0.50 1 d P . .
H5D H 0.5412 0.2429 0.4069 0.061 Uiso 0.50 1 d PR . .
H5E H 0.4639 0.2429 0.3452 0.061 Uiso 0.50 1 d PR . .
N6 N 0.2783(9) 0.0617(4) 0.2531(15) 0.055(4) Uani 0.50 1 d P A 1
H6D H 0.2587 0.0397 0.2096 0.066 Uiso 0.50 1 calc PR A 1
H6E H 0.2779 0.0621 0.3416 0.066 Uiso 0.50 1 calc PR A 1
N6A N 0.3137(8) 0.0731(4) 0.3122(13) 0.046(3) Uani 0.50 1 d P A 2
H6AD H 0.3300 0.0908 0.3827 0.056 Uiso 0.50 1 calc PR A 2
H6AE H 0.3022 0.0524 0.3498 0.056 Uiso 0.50 1 calc PR A 2
C1 C 0.2926(4) 0.1839(2) 0.0753(7) 0.0474(17) Uani 1 1 d . . .
H1A H 0.3223 0.2059 0.1101 0.071 Uiso 1 1 calc R . .
H1B H 0.3199 0.1636 0.0605 0.071 Uiso 1 1 calc R . .
H1C H 0.2754 0.1762 0.1458 0.071 Uiso 1 1 calc R . .
C2 C 0.1829(4) 0.16000(18) -0.1241(7) 0.0442(16) Uani 1 1 d . . .
H2A H 0.1437 0.1672 -0.2137 0.066 Uiso 1 1 calc R . .
H2B H 0.1648 0.1520 -0.0554 0.066 Uiso 1 1 calc R . .
H2C H 0.2088 0.1395 -0.1419 0.066 Uiso 1 1 calc R . .
C3 C 0.4163(6) -0.0506(3) 0.2965(13) 0.109(4) Uani 1 1 d U . .
H3A H 0.3888 -0.0376 0.2069 0.164 Uiso 1 1 calc R . .
H3B H 0.4627 -0.0564 0.3015 0.164 Uiso 1 1 calc R . .
H3C H 0.4214 -0.0347 0.3772 0.164 Uiso 1 1 calc R . .
C4 C 0.4168(6) -0.1075(3) 0.4303(13) 0.113(4) Uani 1 1 d U . .
H4A H 0.3893 -0.1300 0.4232 0.170 Uiso 1 1 calc R . .
H4B H 0.4217 -0.0933 0.5148 0.170 Uiso 1 1 calc R . .
H4C H 0.4633 -0.1145 0.4383 0.170 Uiso 1 1 calc R . .
C5 C 0.0651(4) -0.08827(18) 0.2785(8) 0.0494(18) Uani 1 1 d . . .
H5A H 0.1044 -0.0714 0.2956 0.074 Uiso 1 1 calc R . .
H5B H 0.0573 -0.1040 0.1957 0.074 Uiso 1 1 calc R . .
H5C H 0.0760 -0.1040 0.3627 0.074 Uiso 1 1 calc R . .
C6 C 0.0198(5) 0.1510(2) 0.1503(11) 0.081(3) Uani 1 1 d . . .
H6A H 0.0319 0.1337 0.0911 0.122 Uiso 1 1 calc R . .
H6B H 0.0602 0.1668 0.2047 0.122 Uiso 1 1 calc R . .
H6C H -0.0197 0.1666 0.0891 0.122 Uiso 1 1 calc R . .
C7 C 0.5000 0.2099(4) 0.2500 0.076(4) Uani 1 2 d S . .
H7A H 0.5011 0.1889 0.3110 0.114 Uiso 0.50 1 d PR . .
H7B H 0.4571 0.2088 0.1612 0.114 Uiso 0.50 1 d PR . .
H7C H 0.5409 0.2088 0.2281 0.114 Uiso 0.50 1 d PR . .
C8 C 0.5000 0.2800(3) 0.2500 0.056(3) Uani 1 2 d S . .
H8A H 0.5012 0.3004 0.3139 0.084 Uiso 0.50 1 d PR . .
H8B H 0.5409 0.2817 0.2283 0.084 Uiso 0.50 1 d PR . .
H8C H 0.4572 0.2817 0.1614 0.084 Uiso 0.50 1 d PR . .
C9 C 0.3653(5) 0.0642(3) 0.2728(10) 0.086(3) Uani 1 1 d . . .
C10 C 0.2413(4) 0.0893(2) 0.1774(9) 0.057(2) Uani 1 1 d . . .

loop_
_atom_site_aniso_label
_atom_site_aniso_U_11
_atom_site_aniso_U_22
_atom_site_aniso_U_33
_atom_site_aniso_U_23
_atom_site_aniso_U_13
_atom_site_aniso_U_12
Sm1 0.00995(17) 0.01803(18) 0.01610(19) 0.000 0.00364(14) 0.000
Sm2 0.01537(14) 0.01593(14) 0.01718(15) -0.00061(9) 0.00645(11) -0.00189(9)
Sm3 0.01197(13) 0.01366(13) 0.01503(14) -0.00025(9) 0.00463(11) -0.00116(9)
S1 0.0103(6) 0.0200(6) 0.0129(6) -0.0011(4) 0.0042(5) 0.0003(4)
S2 0.0167(6) 0.0151(6) 0.0245(7) -0.0009(5) 0.0072(5) -0.0031(5)
S3 0.0147(6) 0.0163(6) 0.0158(6) -0.0008(4) 0.0068(5) -0.0005(4)
S4 0.0105(6) 0.0196(6) 0.0182(6) 0.0040(5) 0.0063(5) 0.0013(4)
S5 0.0263(7) 0.0309(7) 0.0208(7) 0.0030(5) 0.0116(6) 0.0082(6)
S6 0.0158(6) 0.0197(6) 0.0220(7) -0.0049(5) 0.0064(5) 0.0008(5)
O1 0.0143(17) 0.0214(17) 0.0163(18) -0.0011(14) 0.0044(15) -0.0016(13)
O2 0.0164(17) 0.0190(17) 0.0205(19) 0.0012(14) 0.0091(15) -0.0028(13)
O3 0.024(2) 0.0287(19) 0.0187(19) -0.0013(15) 0.0122(16) 0.0016(15)
O4 0.0163(18) 0.0174(18) 0.034(2) 0.0053(15) 0.0127(17) 0.0008(13)
O5 0.026(2) 0.0165(17) 0.035(2) 0.0006(15) 0.0149(18) 0.0007(15)
O6 0.0108(17) 0.032(2) 0.026(2) -0.0049(15) 0.0067(16) 0.0006(14)
O7 0.028(2) 0.0219(18) 0.023(2) -0.0028(15) 0.0102(17) -0.0058(15)
O8 0.0198(18) 0.0251(18) 0.0203(19) -0.0058(15) 0.0090(16) 0.0002(15)
O9 0.0120(18) 0.033(2) 0.027(2) 0.0072(16) 0.0039(16) 0.0000(15)
O10 0.0204(18) 0.0175(17) 0.0215(19) 0.0020(14) 0.0062(15) -0.0013(14)
O11 0.0210(19) 0.0165(17) 0.025(2) 0.0022(14) 0.0020(16) -0.0046(14)
O12 0.028(2) 0.033(2) 0.0174(19) -0.0023(16) 0.0105(17) 0.0010(16)
O13 0.0178(19) 0.034(2) 0.020(2) -0.0048(16) 0.0025(16) 0.0012(15)
O14 0.023(2) 0.0230(19) 0.037(2) -0.0069(16) 0.0157(17) -0.0063(15)
O15 0.0177(18) 0.0260(19) 0.025(2) 0.0023(15) 0.0081(16) 0.0026(15)
O16 0.0238(19) 0.0188(17) 0.0175(19) 0.0015(14) 0.0041(16) 0.0007(14)
O17 0.027(2) 0.0166(17) 0.0213(19) 0.0003(14) 0.0069(16) -0.0040(14)
O18 0.0190(19) 0.038(2) 0.034(2) -0.0062(18) 0.0154(18) -0.0028(16)
O19 0.030(2) 0.038(2) 0.021(2) -0.0012(16) 0.0144(18) 0.0013(17)
O20 0.036(2) 0.0202(19) 0.045(3) -0.0023(18) 0.011(2) 0.0066(17)
O21 0.033(2) 0.040(2) 0.027(2) -0.0038(18) 0.0156(19) 0.0100(18)
O22 0.050(3) 0.059(3) 0.021(2) 0.001(2) 0.009(2) 0.022(2)
O23 0.080(4) 0.041(3) 0.051(3) 0.017(2) 0.045(3) 0.031(2)
O24 0.038(3) 0.089(4) 0.075(4) -0.012(3) 0.025(3) -0.018(3)
N1 0.035(3) 0.025(2) 0.033(3) 0.004(2) 0.022(2) 0.000(2)
N2 0.041(4) 0.084(5) 0.064(5) -0.037(4) 0.019(3) -0.008(3)
N3 0.033(4) 0.022(3) 0.024(3) 0.000 0.009(3) 0.000
N4 0.096(9) 0.048(6) 0.184(14) 0.000 0.071(10) 0.000
N5 0.032(6) 0.089(9) 0.030(6) -0.014(6) 0.012(5) 0.006(6)
N6 0.099(12) 0.036(7) 0.037(8) -0.005(6) 0.037(8) -0.022(8)
N6A 0.074(10) 0.042(7) 0.029(7) -0.020(5) 0.027(7) -0.034(7)
C1 0.047(4) 0.048(4) 0.034(4) 0.010(3) 0.005(3) -0.007(3)
C2 0.047(4) 0.045(4) 0.034(4) 0.002(3) 0.010(3) -0.008(3)
C3 0.093(6) 0.118(7) 0.147(8) -0.047(6) 0.079(6) -0.037(6)
C4 0.088(6) 0.128(7) 0.115(7) -0.028(6) 0.034(6) 0.044(6)
C5 0.048(4) 0.035(4) 0.065(5) 0.003(3) 0.025(4) 0.014(3)
C6 0.057(6) 0.058(5) 0.112(8) 0.026(5) 0.020(5) 0.012(4)
C7 0.032(6) 0.088(9) 0.092(10) 0.000 0.010(6) 0.000
C8 0.040(6) 0.064(7) 0.060(7) 0.000 0.017(5) 0.000
C9 0.077(7) 0.115(8) 0.057(6) -0.002(5) 0.019(5) 0.012(6)
C10 0.068(5) 0.060(5) 0.059(5) -0.020(4) 0.042(4) -0.016(4)

loop_
_atom_type_symbol
_atom_type_description
_atom_type_scat_dispersion_real
_atom_type_scat_dispersion_imag
_atom_type_scat_source
C C 0.0033 0.0016 'International Tables Vol C Tables 4.2.6.8 and 6.1.1.4'
H H 0.0000 0.0000 'International Tables Vol C Tables 4.2.6.8 and 6.1.1.4'
N N 0.0061 0.0033 'International Tables Vol C Tables 4.2.6.8 and 6.1.1.4'
O O 0.0106 0.0060 'International Tables Vol C Tables 4.2.6.8 and 6.1.1.4'
S S 0.1246 0.1234 'International Tables Vol C Tables 4.2.6.8 and 6.1.1.4'
Sm Sm -0.1638 3.4418 'International Tables Vol C Tables 4.2.6.8 and 6.1.1.4'

loop_
_geom_angle_atom_site_label_1
_geom_angle_atom_site_label_2
_geom_angle_atom_site_label_3
_geom_angle
_geom_angle_site_symmetry_1
_geom_angle_site_symmetry_3
O9 Sm1 O9 103.72(19) 8_556 7_556
O9 Sm1 O6 80.70(13) 8_556 8_556
O9 Sm1 O6 70.32(12) 7_556 8_556
O9 Sm1 O6 70.32(12) 8_556 7_556
O9 Sm1 O6 80.70(13) 7_556 7_556
O6 Sm1 O6 132.40(17) 8_556 7_556
O9 Sm1 O18 165.50(11) 8_556 .
O9 Sm1 O18 78.45(13) 7_556 .
O6 Sm1 O18 86.70(12) 8_556 .
O6 Sm1 O18 124.01(12) 7_556 .
O9 Sm1 O18 78.45(13) 8_556 2_656
O9 Sm1 O18 165.50(11) 7_556 2_656
O6 Sm1 O18 124.01(11) 8_556 2_656
O6 Sm1 O18 86.70(12) 7_556 2_656
O18 Sm1 O18 103.12(18) . 2_656
O9 Sm1 O8 90.70(12) 8_556 2_656
O9 Sm1 O8 137.74(11) 7_556 2_656
O6 Sm1 O8 73.29(11) 8_556 2_656
O6 Sm1 O8 141.19(12) 7_556 2_656
O18 Sm1 O8 78.76(12) . 2_656
O18 Sm1 O8 55.78(11) 2_656 2_656
O9 Sm1 O8 137.74(11) 8_556 .
O9 Sm1 O8 90.70(12) 7_556 .
O6 Sm1 O8 141.19(12) 8_556 .
O6 Sm1 O8 73.29(11) 7_556 .
O18 Sm1 O8 55.78(11) . .
O18 Sm1 O8 78.76(12) 2_656 .
O8 Sm1 O8 104.95(15) 2_656 .
O9 Sm1 S6 165.04(9) 8_556 .
O9 Sm1 S6 85.12(9) 7_556 .
O6 Sm1 S6 113.91(9) 8_556 .
O6 Sm1 S6 99.81(9) 7_556 .
O18 Sm1 S6 27.46(8) . .
O18 Sm1 S6 90.03(9) 2_656 .
O8 Sm1 S6 90.62(8) 2_656 .
O8 Sm1 S6 28.38(8) . .
O9 Sm1 S6 85.12(9) 8_556 2_656
O9 Sm1 S6 165.04(9) 7_556 2_656
O6 Sm1 S6 99.81(8) 8_556 2_656
O6 Sm1 S6 113.91(9) 7_556 2_656
O18 Sm1 S6 90.03(9) . 2_656
O18 Sm1 S6 27.46(8) 2_656 2_656
O8 Sm1 S6 28.38(8) 2_656 2_656
O8 Sm1 S6 90.62(8) . 2_656
S6 Sm1 S6 88.99(5) . 2_656
O22 Sm2 O21 79.39(16) 6_556 .
O22 Sm2 O15 112.96(15) 6_556 2
O21 Sm2 O15 149.15(13) . 2
O22 Sm2 O3 77.64(13) 6_556 6_556
O21 Sm2 O3 80.06(13) . 6_556
O15 Sm2 O3 75.61(12) 2 6_556
O22 Sm2 O14 88.04(14) 6_556 .
O21 Sm2 O14 136.67(13) . .
O15 Sm2 O14 73.64(11) 2 .
O3 Sm2 O14 137.44(11) 6_556 .
O22 Sm2 O7 153.43(13) 6_556 .
O21 Sm2 O7 101.32(13) . .
O15 Sm2 O7 80.13(12) 2 .
O3 Sm2 O7 128.86(11) 6_556 .
O14 Sm2 O7 73.15(12) . .
O22 Sm2 O5 81.20(13) 6_556 .
O21 Sm2 O5 81.17(13) . .
O15 Sm2 O5 127.44(11) 2 .
O3 Sm2 O5 153.89(12) 6_556 .
O14 Sm2 O5 55.87(11) . .
O7 Sm2 O5 72.77(11) . .
O22 Sm2 O10 146.83(14) 6_556 .
O21 Sm2 O10 76.93(12) . .
O15 Sm2 O10 78.87(11) 2 .
O3 Sm2 O10 75.68(11) 6_556 .
O14 Sm2 O10 125.06(11) . .
O7 Sm2 O10 55.69(11) . .
O5 Sm2 O10 117.25(11) . .
O22 Sm2 S2 87.04(11) 6_556 .
O21 Sm2 S2 109.38(10) . .
O15 Sm2 S2 99.70(8) 2 .
O3 Sm2 S2 160.35(8) 6_556 .
O14 Sm2 S2 27.97(8) . .
O7 Sm2 S2 67.49(8) . .
O5 Sm2 S2 28.22(8) . .
O10 Sm2 S2 122.67(8) . .
O22 Sm2 S3 169.54(13) 6_556 .
O21 Sm2 S3 90.23(10) . .
O15 Sm2 S3 76.77(9) 2 .
O3 Sm2 S3 102.05(8) 6_556 .
O14 Sm2 S3 98.78(9) . .
O7 Sm2 S3 27.86(8) . .
O5 Sm2 S3 96.01(8) . .
O10 Sm2 S3 27.89(7) . .
S2 Sm2 S3 95.25(3) . .
O2 Sm3 O16 76.31(12) 7_556 .
O2 Sm3 O1 77.89(11) 7_556 7_556
O16 Sm3 O1 136.37(11) . 7_556
O2 Sm3 O4 124.01(11) 7_556 .
O16 Sm3 O4 88.77(12) . .
O1 Sm3 O4 77.38(11) 7_556 .
O2 Sm3 O17 146.92(12) 7_556 .
O16 Sm3 O17 76.92(11) . .
O1 Sm3 O17 135.18(11) 7_556 .
O4 Sm3 O17 74.23(11) . .
O2 Sm3 O13 81.74(12) 7_556 .
O16 Sm3 O13 86.48(12) . .
O1 Sm3 O13 123.63(11) 7_556 .
O4 Sm3 O13 151.74(11) . .
O17 Sm3 O13 77.56(12) . .
O2 Sm3 O11 149.69(11) 7_556 .
O16 Sm3 O11 132.48(11) . .
O1 Sm3 O11 82.82(11) 7_556 .
O4 Sm3 O11 73.03(11) . .
O17 Sm3 O11 56.12(11) . .
O13 Sm3 O11 89.93(12) . .
O2 Sm3 O2 69.14(12) 7_556 .
O16 Sm3 O2 69.92(11) . .
O1 Sm3 O2 68.23(11) 7_556 .
O4 Sm3 O2 55.12(10) . .
O17 Sm3 O2 118.34(11) . .
O13 Sm3 O2 145.82(11) . .
O11 Sm3 O2 124.22(11) . .
O2 Sm3 O8 77.06(11) 7_556 .
O16 Sm3 O8 135.62(11) . .
O1 Sm3 O8 69.38(10) 7_556 .
O4 Sm3 O8 135.61(11) . .
O17 Sm3 O8 110.28(11) . .
O13 Sm3 O8 54.95(11) . .
O11 Sm3 O8 74.35(11) . .
O2 Sm3 O8 129.93(10) . .
O2 Sm3 S2 165.69(8) 7_556 .
O16 Sm3 S2 104.41(8) . .
O1 Sm3 S2 109.09(8) 7_556 .
O4 Sm3 S2 70.22(8) . .
O17 Sm3 S2 27.91(8) . .
O13 Sm3 S2 84.04(9) . .
O11 Sm3 S2 28.25(8) . .
O2 Sm3 S2 124.82(7) . .
O8 Sm3 S2 93.48(8) . .
O2 Sm3 S4 97.11(8) 7_556 .
O16 Sm3 S4 80.16(9) . .
O1 Sm3 S4 68.84(8) 7_556 .
O4 Sm3 S4 26.91(8) . .
O17 Sm3 S4 97.10(8) . .
O13 Sm3 S4 166.46(8) . .
O11 Sm3 S4 97.43(8) . .
O2 Sm3 S4 28.33(7) . .
O8 Sm3 S4 138.10(7) . .
S2 Sm3 S4 97.08(3) . .
O2 Sm3 S6 80.48(8) 7_556 .
O16 Sm3 S6 111.99(9) . .
O1 Sm3 S6 97.55(8) 7_556 .
O4 Sm3 S6 152.11(8) . .
O17 Sm3 S6 91.94(8) . .
O13 Sm3 S6 26.90(8) . .
O11 Sm3 S6 79.14(8) . .
O2 Sm3 S6 148.35(7) . .
O8 Sm3 S6 28.25(7) . .
S2 Sm3 S6 86.14(3) . .
S4 Sm3 S6 166.34(3) . .
O12 S1 O6 110.0(2) . .
O12 S1 O16 109.8(2) . .
O6 S1 O16 109.3(2) . .
O12 S1 O1 108.5(2) . .
O6 S1 O1 108.60(19) . .
O16 S1 O1 110.6(2) . .
O17 S2 O11 105.4(2) . .
O17 S2 O14 111.1(2) . .
O11 S2 O14 112.9(2) . .
O17 S2 O5 111.8(2) . .
O11 S2 O5 110.6(2) . .
O14 S2 O5 105.1(2) . .
O17 S2 Sm3 51.53(13) . .
O11 S2 Sm3 53.97(13) . .
O14 S2 Sm3 125.33(15) . .
O5 S2 Sm3 129.56(14) . .
O17 S2 Sm2 119.29(14) . .
O11 S2 Sm2 135.32(14) . .
O14 S2 Sm2 52.11(14) . .
O5 S2 Sm2 53.77(14) . .
Sm3 S2 Sm2 170.36(5) . .
O15 S3 O3 107.9(2) . .
O15 S3 O10 112.3(2) . .
O3 S3 O10 110.6(2) . .
O15 S3 O7 109.2(2) . .
O3 S3 O7 110.9(2) . .
O10 S3 O7 105.9(2) . .
O15 S3 Sm2 122.62(15) . .
O3 S3 Sm2 129.44(15) . .
O10 S3 Sm2 53.38(14) . .
O7 S3 Sm2 52.71(14) . .
O19 S4 O9 110.8(2) . .
O19 S4 O4 111.8(2) . .
O9 S4 O4 109.3(2) . .
O19 S4 O2 111.7(2) . .
O9 S4 O2 108.5(2) . .
O4 S4 O2 104.58(19) . .
O19 S4 Sm3 122.47(16) . .
O9 S4 Sm3 126.61(16) . .
O4 S4 Sm3 48.54(13) . .
O2 S4 Sm3 56.33(13) . .
O23 S5 O24 110.2(3) . .
O23 S5 O22 110.6(3) . .
O24 S5 O22 108.9(3) . .
O23 S5 O21 110.9(2) . .
O24 S5 O21 108.0(3) . .
O22 S5 O21 108.2(2) . .
O20 S6 O18 112.0(2) . .
O20 S6 O13 110.7(2) . .
O18 S6 O13 113.2(2) . .
O20 S6 O8 110.8(2) . .
O18 S6 O8 104.3(2) . .
O13 S6 O8 105.4(2) . .
O20 S6 Sm1 123.20(17) . .
O18 S6 Sm1 51.93(15) . .
O13 S6 Sm1 125.86(15) . .
O8 S6 Sm1 52.50(13) . .
O20 S6 Sm3 119.75(17) . .
O18 S6 Sm3 128.21(16) . .
O13 S6 Sm3 49.91(14) . .
O8 S6 Sm3 55.94(13) . .
Sm1 S6 Sm3 95.16(3) . .
S1 O1 Sm3 132.90(19) . 7_556
S4 O2 Sm3 152.1(2) . 7_556
S4 O2 Sm3 95.33(15) . .
Sm3 O2 Sm3 110.86(12) 7_556 .
S3 O3 Sm2 130.1(2) . 6
S4 O4 Sm3 104.54(16) . .
S2 O5 Sm2 98.01(17) . .
S1 O6 Sm1 153.6(2) . 7_556
S3 O7 Sm2 99.43(17) . .
S6 O8 Sm1 99.11(16) . .
S6 O8 Sm3 95.81(16) . .
Sm1 O8 Sm3 128.88(14) . .
S4 O9 Sm1 139.5(2) . 7_556
S3 O10 Sm2 98.73(16) . .
S2 O11 Sm3 97.78(17) . .
S6 O13 Sm3 103.20(18) . .
S2 O14 Sm2 99.92(17) . .
S3 O15 Sm2 141.4(2) . 2
S1 O16 Sm3 142.0(2) . .
S2 O17 Sm3 100.56(17) . .
S6 O18 Sm1 100.61(18) . .
S5 O21 Sm2 145.1(2) . .
S5 O22 Sm2 159.2(3) . 6
C1 N1 C2 112.3(5) . .
C1 N1 H1D 109.1 . .
C2 N1 H1D 109.1 . .
C1 N1 H1E 109.1 . .
C2 N1 H1E 109.1 . .
H1D N1 H1E 107.9 . .
C3 N2 C4 115.7(8) . .
C3 N2 H2D 108.3 . .
C4 N2 H2D 108.3 . .
C3 N2 H2E 108.3 . .
C4 N2 H2E 108.3 . .
H2D N2 H2E 107.4 . .
C5 N3 C5 115.5(7) 2 .
C5 N3 H3E 106.5 2 .
C5 N3 H3E 109.1 . .
C6 N4 C6 117.8(11) . 2
C6 N4 H4E 108.7 . .
C6 N4 H4E 105.7 2 .
C7 N5 N5 58.5(6) . 2_655
C7 N5 C8 119.4(9) . .
N5 N5 C8 61.0(5) 2_655 .
C7 N5 H5D 107.7 . .
N5 N5 H5D 126.9 2_655 .
C8 N5 H5D 107.6 . .
C7 N5 H5E 107.4 . .
N5 N5 H5E 126.1 2_655 .
C8 N5 H5E 107.2 . .
H5D N5 H5E 106.9 . .
C10 N6 C9 111.2(9) . .
C10 N6 H6D 109.4 . .
C9 N6 H6D 109.4 . .
C10 N6 H6E 109.4 . .
C9 N6 H6E 109.4 . .
H6D N6 H6E 108.0 . .
C9 N6A C10 113.4(9) . .
C9 N6A H6AD 108.9 . .
C10 N6A H6AD 108.9 . .
C9 N6A H6AE 108.9 . .
C10 N6A H6AE 108.9 . .
H6AD N6A H6AE 107.7 . .
N1 C1 H1A 109.5 . .
N1 C1 H1B 109.5 . .
H1A C1 H1B 109.5 . .
N1 C1 H1C 109.5 . .
H1A C1 H1C 109.5 . .
H1B C1 H1C 109.5 . .
N1 C2 H2A 109.5 . .
N1 C2 H2B 109.5 . .
H2A C2 H2B 109.5 . .
N1 C2 H2C 109.5 . .
H2A C2 H2C 109.5 . .
H2B C2 H2C 109.5 . .
N2 C3 H3A 109.5 . .
N2 C3 H3B 109.5 . .
H3A C3 H3B 109.5 . .
N2 C3 H3C 109.5 . .
H3A C3 H3C 109.5 . .
H3B C3 H3C 109.5 . .
N2 C4 H4A 109.5 . .
N2 C4 H4B 109.5 . .
H4A C4 H4B 109.5 . .
N2 C4 H4C 109.5 . .
H4A C4 H4C 109.5 . .
H4B C4 H4C 109.5 . .
N3 C5 H5A 109.5 . .
N3 C5 H5B 109.5 . .
H5A C5 H5B 109.5 . .
N3 C5 H5C 109.5 . .
H5A C5 H5C 109.5 . .
H5B C5 H5C 109.5 . .
N4 C6 H6A 109.5 . .
N4 C6 H6B 109.5 . .
H6A C6 H6B 109.5 . .
N4 C6 H6C 109.5 . .
H6A C6 H6C 109.5 . .
H6B C6 H6C 109.5 . .
N5 C7 N5 63.1(11) . 2_655
N5 C7 H7A 109.1 . .
N5 C7 H7A 172.2 2_655 .
N5 C7 H7B 109.8 . .
N5 C7 H7B 74.4 2_655 .
H7A C7 H7B 109.5 . .
N5 C7 H7C 109.5 . .
N5 C7 H7C 74.7 2_655 .
H7A C7 H7C 109.5 . .
H7B C7 H7C 109.5 . .
N5 C8 N5 58.1(9) 2_655 .
N5 C8 H8A 167.4 2_655 .
N5 C8 H8A 109.3 . .
N5 C8 H8B 77.3 2_655 .
N5 C8 H8B 109.4 . .
H8A C8 H8B 109.5 . .
N5 C8 H8C 77.0 2_655 .
N5 C8 H8C 109.7 . .
H8A C8 H8C 109.5 . .
H8B C8 H8C 109.5 . .
N6A C9 N6 27.7(6) . .
N6 C10 N6A 29.6(7) . .

loop_
_geom_bond_atom_site_label_1
_geom_bond_atom_site_label_2
_geom_bond_distance
_geom_bond_site_symmetry_2
Sm1 O9 2.337(4) 8_556
Sm1 O9 2.337(4) 7_556
Sm1 O6 2.383(3) 8_556
Sm1 O6 2.383(3) 7_556
Sm1 O18 2.511(4) .
Sm1 O18 2.511(4) 2_656
Sm1 O8 2.519(3) 2_656
Sm1 O8 2.519(3) .
Sm1 S6 3.1354(12) .
Sm1 S6 3.1354(12) 2_656
Sm2 O22 2.303(4) 6_556
Sm2 O21 2.315(4) .
Sm2 O15 2.417(3) 2
Sm2 O3 2.460(3) 6_556
Sm2 O14 2.491(3) .
Sm2 O7 2.516(4) .
Sm2 O5 2.533(3) .
Sm2 O10 2.533(3) .
Sm2 S2 3.1095(12) .
Sm2 S3 3.1198(12) .
Sm3 O2 2.346(3) 7_556
Sm3 O16 2.396(3) .
Sm3 O1 2.421(3) 7_556
Sm3 O4 2.437(3) .
Sm3 O17 2.464(3) .
Sm3 O13 2.493(3) .
Sm3 O11 2.525(3) .
Sm3 O2 2.631(3) .
Sm3 O8 2.642(3) .
Sm3 S2 3.0937(12) .
Sm3 S4 3.1478(12) .
Sm3 S6 3.1731(12) .
S1 O12 1.455(4) .
S1 O6 1.475(3) .
S1 O16 1.475(3) .
S1 O1 1.487(3) .
S2 O17 1.473(3) .
S2 O11 1.478(4) .
S2 O14 1.480(3) .
S2 O5 1.485(4) .
S3 O15 1.476(3) .
S3 O3 1.476(3) .
S3 O10 1.477(3) .
S3 O7 1.478(4) .
S4 O19 1.442(4) .
S4 O9 1.469(4) .
S4 O4 1.472(3) .
S4 O2 1.500(3) .
S5 O23 1.434(4) .
S5 O24 1.458(5) .
S5 O22 1.460(4) .
S5 O21 1.475(4) .
S6 O20 1.453(4) .
S6 O18 1.471(4) .
S6 O13 1.474(4) .
S6 O8 1.509(3) .
O1 Sm3 2.421(3) 7_556
O2 Sm3 2.346(3) 7_556
O3 Sm2 2.460(3) 6
O6 Sm1 2.383(3) 7_556
O9 Sm1 2.337(4) 7_556
O15 Sm2 2.417(3) 2
O22 Sm2 2.303(4) 6
N1 C1 1.480(8) .
N1 C2 1.482(7) .
N1 H1D 0.9000 .
N1 H1E 0.9000 .
N2 C3 1.419(11) .
N2 C4 1.438(12) .
N2 H2D 0.9000 .
N2 H2E 0.9000 .
N3 C5 1.479(7) 2
N3 C5 1.479(7) .
N3 H3E 0.8996 .
N4 C6 1.447(10) .
N4 C6 1.447(10) 2
N4 H4E 0.8990 .
N5 C7 1.377(14) .
N5 N5 1.44(2) 2_655
N5 C8 1.484(14) .
N5 H5D 0.9000 .
N5 H5E 0.9000 .
N6 C10 1.273(15) .
N6 C9 1.725(18) .
N6 H6D 0.9000 .
N6 H6E 0.9000 .
N6A C9 1.325(15) .
N6A C10 1.643(16) .
N6A H6AD 0.9000 .
N6A H6AE 0.9000 .
C1 H1A 0.9600 .
C1 H1B 0.9600 .
C1 H1C 0.9600 .
C2 H2A 0.9600 .
C2 H2B 0.9600 .
C2 H2C 0.9600 .
C3 H3A 0.9600 .
C3 H3B 0.9600 .
C3 H3C 0.9600 .
C4 H4A 0.9600 .
C4 H4B 0.9600 .
C4 H4C 0.9600 .
C5 H5A 0.9600 .
C5 H5B 0.9600 .
C5 H5C 0.9600 .
C6 H6A 0.9600 .
C6 H6B 0.9600 .
C6 H6C 0.9600 .
C7 N5 1.377(14) 2_655
C7 H7A 0.9602 .
C7 H7B 0.9601 .
C7 H7C 0.9599 .
C8 N5 1.484(14) 2_655
C8 H8A 0.9599 .
C8 H8B 0.9600 .
C8 H8C 0.9599 .
